data_7715640
loop_
_publ_author_name
'Borys, Andryj M.'
'Vedani, Luca'
'Hevia, Eva'

_publ_section_title
;
 The coordination of alkali-metal nickelates to organic &#x3c0;-systems:
 synthetic, structural and spectroscopic insights.
;
_journal_issue 19
_journal_name_full 'Dalton transactions (Cambridge, England : 2003)'
_journal_page_first 8382
_journal_page_last 8390
_journal_paper_doi 10.1039/d4dt00889h
_journal_volume 53
_journal_year 2024
_chemical_formula_moiety 'C42 H52 Li2 Ni O4'
_chemical_formula_sum 'C42 H52 Li2 Ni O4'
_chemical_formula_weight 693.42
_space_group_IT_number 15
_space_group_name_Hall '-C 2yc'
_space_group_name_H-M_alt 'C 1 2/c 1'
_symmetry_cell_setting monoclinic
_symmetry_Int_Tables_number 15
_symmetry_space_group_name_Hall '-C 2yc'
_symmetry_space_group_name_H-M 'C 1 2/c 1'
_atom_sites_solution_hydrogens mixed
_atom_sites_solution_primary dual
_audit_creation_date 2023-07-02T10:59:59-00:00
_audit_update_record
;
2024-01-17 deposited with the CCDC.	2024-04-03 downloaded from the CCDC.
;
_cell_angle_alpha 90
_cell_angle_beta 92.8991(8)
_cell_angle_gamma 90
_cell_formula_units_Z 8
_cell_length_a 23.83845(18)
_cell_length_b 10.06099(9)
_cell_length_c 31.2245(3)
_cell_measurement_reflns_used 28645
_cell_measurement_temperature 173.00(10)
_cell_measurement_theta_max 78.601
_cell_measurement_theta_min 3.702
_cell_volume 7479.25(11)
_computing_cell_refinement 'CrysAlisPro 1.171.42.89a (Rigaku OD, 2023)'
_computing_data_collection 'CrysAlisPro 1.171.42.89a (Rigaku OD, 2023)'
_computing_data_reduction 'CrysAlisPro 1.171.42.89a (Rigaku OD, 2023)'
_computing_molecular_graphics 'Olex2 1.5 (Dolomanov et al., 2009)'
_computing_publication_material 'Olex2 1.5 (Dolomanov et al., 2009)'
_computing_structure_refinement 'SHELXL 2019/2 (Sheldrick, 2015)'
_computing_structure_solution 'SHELXT  (Sheldrick, 2015)'
_diffrn_ambient_environment N~2~
_diffrn_ambient_temperature 173.00(10)
_diffrn_detector 'Hybrid Pixel Array Detector'
_diffrn_detector_area_resol_mean 10
_diffrn_detector_type HyPix
_diffrn_measured_fraction_theta_full 1
_diffrn_measured_fraction_theta_max 0.999
_diffrn_measurement_details
;
List of Runs (angles in degrees, time in seconds):

  # Type    Start    End  Width  t~exp~   \w     \q     \k     \f   Frames
#--------------------------------------------------------------------------
  1  \w    -58.00  25.00   0.50    4.00    --  -47.66  51.00 131.00  166
  2  \w    -24.00  58.00   0.50    4.00    --   47.66 -51.00 -14.00  164
  3  \w     34.00 120.00   0.50    4.00    --   47.66  51.00 131.00  172
  4  \w    -58.00 -19.00   0.50   15.00    --  -91.75  51.00 131.00   78
  5  \w   -163.00 -78.00   0.50   15.00    --  -91.75 -51.00 -14.00  170
  6  \w    100.00 178.00   0.50   15.00    --  113.25  51.00 131.00  156
  7  \w   -119.00 -34.00   0.50    4.00    --  -47.66 -51.00 -14.00  170
  8  \w    -27.00  26.00   0.50    4.00    --   47.66 -19.00-120.00  106
  9  \w     33.00 120.00   0.50    4.00    --   47.66  57.00-120.00  174
 10  \w     34.00  93.00   0.50    4.00    --   47.66-125.00-180.00  118
 11  \w    -27.00  26.00   0.50    4.00    --   47.66 -19.00   0.00  106
 12  \w    -27.00  26.00   0.50    4.00    --   47.66 -19.00-180.00  106
 13  \w   -163.00 -79.00   0.50   15.00    --  -91.75 -45.00 -60.00  168
 14  \w   -163.00 -74.00   0.50   15.00    --  -91.75 -64.00-153.79  178
 15  \w   -163.00 -69.00   0.50   15.00    --  -91.75 -77.00 -90.00  188
 16  \w   -163.00 -75.00   0.50   15.00    --  -91.75 -61.00-122.75  176
 17  \w   -163.00 -74.00   0.50   15.00    --  -91.75 -64.00 178.95  178
 18  \w   -138.00 -74.00   0.50   15.00    --  -91.75 -65.00 -85.51  128
 19  \w    -48.00 -21.00   0.50   15.00    --  -91.75  45.00 -60.00   54
 20  \w   -106.00 -80.00   0.50   15.00    --  -91.75 -56.00-135.55   52
 21  \w    -97.00 -71.00   0.50   15.00    --  -91.75 -72.00-176.29   52
 22  \w    -67.00 -42.00   0.50   15.00    --  -91.75  61.00  90.00   50
 23  \w     43.00  69.00   0.50   15.00    --  113.25 -61.00   0.00   52
 24  \w     51.00 104.00   0.50   15.00    --  113.25 -77.00 -90.00  106
 25  \w    131.00 174.00   0.50   15.00    --  113.25  77.00-180.00   86
 26  \w     97.00 176.00   0.50   15.00    --  113.25  61.00-150.00  158
 27  \w    136.00 167.00   0.50   15.00    --  113.25  61.00  30.00   62
 28  \w    100.00 132.00   0.50   15.00    --  113.25  61.00  30.00   64
 29  \w     67.00 108.00   0.50   15.00    --  113.25-111.00  12.49   82
 30  \w    102.00 131.00   0.50   15.00    --  113.25  45.00  90.00   58
 31  \w    143.00 177.00   0.50   15.00    --  113.25  45.00  90.00   68
 32  \w     47.00  94.00   0.50   15.00    --  113.25 -77.00 -30.00   94
 33  \w    102.00 134.00   0.50   15.00    --  113.25  61.00   0.00   64
 34  \w    141.00 178.00   0.50   15.00    --  113.25  61.00   0.00   74
 35  \w     42.00  67.00   0.50   15.00    --  113.25 -61.00  60.00   50
 36  \w    102.00 128.00   0.50   15.00    --  113.25  77.00-180.00   52
 37  \w     42.00  67.00   0.50   15.00    --  113.25 -61.00-180.00   50
 38  \w     42.00  67.00   0.50   15.00    --  113.25 -61.00 150.00   50
 39  \w     43.00  95.00   0.50   15.00    --  113.25 -77.00  90.00  104
 40  \w     44.00  69.00   0.50   15.00    --  113.25 -61.00  30.00   50
 41  \w    111.00 150.00   0.50   15.00    --  113.25  61.00-120.00   78
 42  \w     91.00 125.00   0.50   15.00    --  113.25  77.00-120.00   68
 43  \w    117.00 142.00   0.50   15.00    --  113.25 125.00-180.00   50
 44  \w     47.00 102.00   0.50   15.00    --  113.25-119.00-104.29  110
 45  \w     42.00  71.00   0.50   15.00    --  113.25 -61.00 120.00   58
 46  \w    129.00 170.00   0.50   15.00    --  113.25  77.00-120.00   82
 47  \w     91.00 156.00   0.50   15.00    --  113.25  77.00 -30.00  130
 48  \w     81.00 111.00   0.50   15.00    --  113.25-125.00 -60.00   60
 49  \w     46.00  74.00   0.50   15.00    --  113.25-125.00 -60.00   56
 50  \w     43.00  98.00   0.50   15.00    --  113.25 -77.00 150.00  110
 51  \w    112.00 164.00   0.50   15.00    --  113.25  77.00 150.00  104
 52  \w    108.00 171.00   0.50   15.00    --  113.25  45.00-120.00  126
 53  \w     96.00 168.00   0.50   15.00    --  113.25  73.00 175.47  144
 54  \w    124.00 176.00   0.50   15.00    --  113.25  45.00 -60.00  104
 55  \w     42.00  67.00   0.50   15.00    --  113.25 -61.00 -60.00   50
 56  \w    115.00 149.00   0.50   15.00    --  113.25 125.00   0.00   68
 57  \w     92.00 142.00   0.50   15.00    --  113.25  77.00 -90.00  100
 58  \w     77.00 102.00   0.50   15.00    --  113.25-103.00 156.84   50
 59  \w    144.00 169.00   0.50   15.00    --  113.25  77.00 -60.00   50
 60  \w    107.00 178.00   0.50   15.00    --  113.25  45.00  60.00  142
 61  \w     91.00 126.00   0.50   15.00    --  113.25  77.00 -60.00   70
 62  \w    137.00 163.00   0.50   15.00    --  113.25  45.00-150.00   52
 63  \w     98.00 134.00   0.50   15.00    --  113.25  61.00 -90.00   72
 64  \w    138.00 164.00   0.50   15.00    --  113.25  45.00 -90.00   52
 65  \w     44.00  71.00   0.50   15.00    --  113.25 -94.00  90.00   54
;
_diffrn_measurement_device 'four-circle diffractometer'
_diffrn_measurement_device_type 'XtaLAB Synergy, Dualflex, HyPix'
_diffrn_measurement_method '\w scans'
_diffrn_orient_matrix_type 'CrysAlisPro convention (1999,Acta A55,543-557)'
_diffrn_orient_matrix_UB_11 -0.0236385
_diffrn_orient_matrix_UB_12 0.0501943
_diffrn_orient_matrix_UB_13 0.0420812
_diffrn_orient_matrix_UB_21 -0.0448411
_diffrn_orient_matrix_UB_22 0.0810782
_diffrn_orient_matrix_UB_23 -0.0258919
_diffrn_orient_matrix_UB_31 -0.0401955
_diffrn_orient_matrix_UB_32 -0.1198301
_diffrn_orient_matrix_UB_33 0.0000706
_diffrn_radiation_monochromator mirror
_diffrn_radiation_probe x-ray
_diffrn_radiation_type 'Cu K\a'
_diffrn_radiation_wavelength 1.54184
_diffrn_reflns_av_R_equivalents 0.0328
_diffrn_reflns_av_unetI/netI 0.0179
_diffrn_reflns_Laue_measured_fraction_full 1
_diffrn_reflns_Laue_measured_fraction_max 0.999
_diffrn_reflns_limit_h_max 29
_diffrn_reflns_limit_h_min -29
_diffrn_reflns_limit_k_max 12
_diffrn_reflns_limit_k_min -12
_diffrn_reflns_limit_l_max 39
_diffrn_reflns_limit_l_min -39
_diffrn_reflns_number 75114
_diffrn_reflns_point_group_measured_fraction_full 1
_diffrn_reflns_point_group_measured_fraction_max 0.999
_diffrn_reflns_theta_full 67.684
_diffrn_reflns_theta_max 74.478
_diffrn_reflns_theta_min 2.834
_diffrn_source 'micro-focus sealed X-ray tube'
_diffrn_source_type 'PhotonJet (Cu) X-ray Source'
_exptl_absorpt_coefficient_mu 1.046
_exptl_absorpt_correction_T_max 1
_exptl_absorpt_correction_T_min 0.685
_exptl_absorpt_correction_type gaussian
_exptl_absorpt_process_details
;
        CrysAlisPro 1.171.42.89a (Rigaku Oxford Diffraction, 2023)
        Numerical absorption correction based on gaussian integration over
        a multifaceted crystal model
        Empirical absorption correction using spherical harmonics,
        implemented in SCALE3 ABSPACK scaling algorithm.
;
_exptl_crystal_colour red
_exptl_crystal_density_diffrn 1.232
_exptl_crystal_description needle
_exptl_crystal_F_000 2960
_exptl_crystal_size_max 0.291
_exptl_crystal_size_mid 0.062
_exptl_crystal_size_min 0.041
_refine_diff_density_max 0.448
_refine_diff_density_min -0.327
_refine_diff_density_rms 0.038
_refine_ls_extinction_method none
_refine_ls_goodness_of_fit_ref 1.064
_refine_ls_hydrogen_treatment mixed
_refine_ls_matrix_type full
_refine_ls_number_parameters 548
_refine_ls_number_reflns 7639
_refine_ls_number_restraints 172
_refine_ls_restrained_S_all 1.113
_refine_ls_R_factor_all 0.0498
_refine_ls_R_factor_gt 0.0412
_refine_ls_shift/su_max 0.001
_refine_ls_shift/su_mean 0
_refine_ls_structure_factor_coef Fsqd
_refine_ls_weighting_details 'w=1/[\s^2^(Fo^2^)+(0.0676P)^2^+3.8950P] where P=(Fo^2^+2Fc^2^)/3'
_refine_ls_weighting_scheme calc
_refine_ls_wR_factor_gt 0.1189
_refine_ls_wR_factor_ref 0.126
_reflns_Friedel_coverage 0
_reflns_number_gt 6277
_reflns_number_total 7639
_reflns_threshold_expression 'I > 2\s(I)'
_cod_data_source_file d4dt00889h2.cif
_cod_data_source_block 23EH067_AMB-1026
_cod_depositor_comments 'Adding full bibliography for 7715639--7715655.cif.'
_cod_database_code 7715640
_shelx_estimated_absorpt_t_min 0.75
_shelx_estimated_absorpt_t_max 0.958
_oxdiff_exptl_absorpt_empirical_details
;
Empirical correction (ABSPACK) includes:
- Absorption correction using spherical harmonics
- Frame scaling
;
_oxdiff_exptl_absorpt_empirical_full_max 2.049
_oxdiff_exptl_absorpt_empirical_full_min 0.661
_shelx_shelxl_version_number 2019/2
_olex2_refinement_description
;
1. Fixed Uiso
 At 1.2 times of:
  All C(H) groups, All C(H,H) groups, All C(H,H,H,H) groups
2. Restrained distances
 O3A-C38A \\sim O3-C35A \\sim O3A-C35 \\sim O3-C38
 with sigma of 0.002
 C36-C35 \\sim C36A-C35A \\sim C38A-C37A \\sim C38-C37
 with sigma of 0.002
 C37-C36A \\sim C37A-C36
 with sigma of 0.002
3. Rigid bond restraints
 O3, C35, C36, C37, C38
 with sigma for 1-2 distances of 0.0005 and sigma for 1-3 distances of 0.0005
 O3A, C35A, C36A, C37A, C38A
 with sigma for 1-2 distances of 0.0005 and sigma for 1-3 distances of 0.0005
 O2, C31A, C32A, C33A, C34A
 with sigma for 1-2 distances of 0.001 and sigma for 1-3 distances of 0.001
 C34, C33, C32, C31, O2
 with sigma for 1-2 distances of 0.001 and sigma for 1-3 distances of 0.001
 C42A, C41A, C40, C39, O4
 with sigma for 1-2 distances of 0.001 and sigma for 1-3 distances of 0.001
 C41, C42, O4, C39, C40
 with sigma for 1-2 distances of 0.001 and sigma for 1-3 distances of 0.001
4. Uiso/Uaniso restraints and constraints
Uanis(C37A) \\sim Ueq, Uanis(C35A) \\sim Ueq, Uanis(C36) \\sim Ueq, Uanis(C38A)
\\sim Ueq, Uanis(C35) \\sim Ueq, Uanis(C36A) \\sim Ueq, Uanis(C37) \\sim Ueq,
Uanis(O3) \\sim Ueq, Uanis(O3A) \\sim Ueq: with sigma of 0.005 and sigma for
terminal atoms of 0.02
Uanis(C42A) \\sim Ueq: with sigma of 0.01 and sigma for terminal atoms of 0.02
Uanis(C34A) \\sim Ueq, Uanis(C34) \\sim Ueq, Uanis(C33) \\sim Ueq, Uanis(C33A)
\\sim Ueq, Uanis(C32A) \\sim Ueq, Uanis(C31A) \\sim Ueq, Uanis(C31) \\sim Ueq,
Uanis(C32) \\sim Ueq: with sigma of 0.01 and sigma for terminal atoms of 0.02
Uanis(C41) \\sim Ueq: with sigma of 0.01 and sigma for terminal atoms of 0.02
5. Others
 Sof(H40C)=Sof(H40D)=Sof(C41A)=Sof(H41C)=Sof(H41D)=Sof(C42A)=Sof(H42C)=
 Sof(H42D)=1-FVAR(1)
 Sof(H40A)=Sof(H40B)=Sof(C42)=Sof(H42A)=Sof(H42B)=Sof(C41)=Sof(H41A)=Sof(H41B)=
 FVAR(1)
 Sof(C31A)=Sof(H31C)=Sof(H31D)=Sof(C34A)=Sof(H34C)=Sof(H34D)=Sof(C33A)=
 Sof(H33C)=Sof(H33D)=Sof(C32A)=Sof(H32C)=Sof(H32D)=1-FVAR(2)
 Sof(C32)=Sof(H32A)=Sof(H32B)=Sof(C31)=Sof(H31A)=Sof(H31B)=Sof(C34)=Sof(H34A)=
 Sof(H34B)=Sof(C33)=Sof(H33A)=Sof(H33B)=FVAR(2)
 Sof(C35)=Sof(H35A)=Sof(H35B)=Sof(O3A)=Sof(C38A)=Sof(H38C)=Sof(H38D)=Sof(C36)=
 Sof(H36C)=Sof(H36D)=Sof(C37A)=Sof(H37C)=Sof(H37D)=1-FVAR(3)
 Sof(O3)=Sof(C38)=Sof(H38A)=Sof(H38B)=Sof(C36A)=Sof(H36A)=Sof(H36B)=Sof(C37)=
 Sof(H37A)=Sof(H37B)=Sof(C35A)=Sof(H35C)=Sof(H35D)=FVAR(3)
6.a Ternary CH refined with riding coordinates:
 C26(H26)
6.b Secondary CH2 refined with riding coordinates:
 C30(H30A,H30B), C27(H27A,H27B), C28(H28A,H28B), C29(H29A,H29B), C32(H32A,
 H32B), C39(H39A,H39B), C31(H31A,H31B), C40(H40A,H40B), C40(H40C,H40D),
 C34(H34A,H34B), C33(H33A,H33B), C38(H38A,H38B), C36A(H36A,H36B), C42(H42A,
 H42B), C41(H41A,H41B), C41A(H41C,H41D), C42A(H42C,H42D), C35(H35A,H35B),
 C37(H37A,H37B), C35A(H35C,H35D), C38A(H38C,H38D), C36(H36C,H36D), C37A(H37C,
 H37D), C31A(H31C,H31D), C34A(H34C,H34D), C33A(H33C,H33D), C32A(H32C,H32D)
6.c Aromatic/amide H refined with riding coordinates:
 C15(H15), C14(H14), C8(H8), C17(H17), C22(H22), C6(H6), C2(H2), C24(H24),
 C5(H5), C12(H12), C3(H3), C19(H19), C21(H21), C4(H4), C9(H9), C20(H20),
 C10(H10), C11(H11)
;

loop_
_symmetry_equiv_pos_as_xyz
'x, y, z'
'-x, y, -z+1/2'
'x+1/2, y+1/2, z'
'-x+1/2, y+1/2, -z+1/2'
'-x, -y, -z'
'x, -y, z-1/2'
'-x+1/2, -y+1/2, -z'
'x+1/2, -y+1/2, z-1/2'

loop_
_atom_site_label
_atom_site_type_symbol
_atom_site_fract_x
_atom_site_fract_y
_atom_site_fract_z
_atom_site_U_iso_or_equiv
_atom_site_adp_type
_atom_site_occupancy
_atom_site_site_symmetry_order
_atom_site_calc_flag
_atom_site_refinement_flags_posn
_atom_site_refinement_flags_adp
_atom_site_refinement_flags_occupancy
_atom_site_disorder_assembly
_atom_site_disorder_group
Ni1 Ni 0.32844(2) 0.49792(2) 0.41351(2) 0.04240(10) Uani 1 1 d . . . . .
O1 O 0.35478(5) 0.50097(12) 0.52644(4) 0.0549(3) Uani 1 1 d . . . . .
O2 O 0.39417(6) 0.22202(14) 0.50599(5) 0.0662(4) Uani 1 1 d . U . . .
O4 O 0.36353(10) 0.47306(18) 0.29779(5) 0.0893(5) Uani 1 1 d . U . . .
O3 O 0.4595(2) 0.6260(4) 0.3297(2) 0.0847(14) Uani 0.690(7) 1 d D U P A 1
C7 C 0.33430(7) 0.67616(17) 0.39001(5) 0.0457(4) Uani 1 1 d . . . . .
C25 C 0.21101(6) 0.47771(16) 0.38536(6) 0.0425(3) Uani 1 1 d . . . . .
C16 C 0.21563(6) 0.36709(16) 0.35654(6) 0.0465(4) Uani 1 1 d . . . . .
C18 C 0.14728(7) 0.46960(19) 0.30588(6) 0.0504(4) Uani 1 1 d . . . . .
C26 C 0.24725(7) 0.48336(16) 0.42420(6) 0.0455(4) Uani 1 1 d . . . . .
H26 H 0.233749 0.541262 0.447585 0.055 Uiso 1 1 calc R U . . .
C13 C 0.27819(7) 0.36441(18) 0.43835(6) 0.0502(4) Uani 1 1 d . . . . .
C23 C 0.13919(6) 0.57396(17) 0.33559(6) 0.0469(4) Uani 1 1 d . . . . .
C15 C 0.25098(7) 0.25654(17) 0.37037(7) 0.0549(4) Uani 1 1 d . . . . .
H15 H 0.255287 0.183714 0.351446 0.066 Uiso 1 1 calc R U . . .
C14 C 0.27785(7) 0.25418(17) 0.40921(7) 0.0550(4) Uani 1 1 d . . . . .
H14 H 0.297563 0.175765 0.417801 0.066 Uiso 1 1 calc R U . . .
C1 C 0.40522(7) 0.42612(16) 0.41535(5) 0.0444(3) Uani 1 1 d . . . . .
C8 C 0.30429(7) 0.72439(19) 0.35319(6) 0.0521(4) Uani 1 1 d . . . . .
H8 H 0.27978 0.66533 0.33761 0.063 Uiso 1 1 calc R U . . .
C17 C 0.18523(7) 0.36702(19) 0.31795(6) 0.0532(4) Uani 1 1 d . . . . .
H17 H 0.189941 0.295253 0.29869 0.064 Uiso 1 1 calc R U . . .
C22 C 0.09795(7) 0.6719(2) 0.32488(7) 0.0572(4) Uani 1 1 d . . . . .
H22 H 0.091659 0.7417 0.344571 0.069 Uiso 1 1 calc R U . . .
C6 C 0.45172(7) 0.47992(19) 0.43965(6) 0.0504(4) Uani 1 1 d . . . . .
H6 H 0.446495 0.560237 0.45494 0.06 Uiso 1 1 calc R U . . .
C2 C 0.41868(8) 0.30862(18) 0.39325(6) 0.0522(4) Uani 1 1 d . . . . .
H2 H 0.389622 0.266359 0.376341 0.063 Uiso 1 1 calc R U . . .
C24 C 0.17205(6) 0.57526(17) 0.37438(5) 0.0453(4) Uani 1 1 d . . . . .
H24 H 0.167211 0.646363 0.393864 0.054 Uiso 1 1 calc R U . . .
C5 C 0.50470(7) 0.4209(2) 0.44222(6) 0.0609(5) Uani 1 1 d . . . . .
H5 H 0.534027 0.459915 0.459713 0.073 Uiso 1 1 calc R U . . .
C12 C 0.36835(9) 0.77343(19) 0.41078(7) 0.0608(5) Uani 1 1 d . . . . .
H12 H 0.390094 0.748051 0.435785 0.073 Uiso 1 1 calc R U . . .
C3 C 0.47172(8) 0.2511(2) 0.39470(7) 0.0610(5) Uani 1 1 d . . . . .
H3 H 0.478277 0.173258 0.378459 0.073 Uiso 1 1 calc R U . . .
C19 C 0.11582(9) 0.4710(2) 0.26618(7) 0.0650(5) Uani 1 1 d . . . . .
H19 H 0.12216 0.403814 0.24561 0.078 Uiso 1 1 calc R U . . .
C21 C 0.06705(8) 0.6677(2) 0.28665(7) 0.0677(5) Uani 1 1 d . . . . .
H21 H 0.039126 0.733188 0.280332 0.081 Uiso 1 1 calc R U . . .
C4 C 0.51489(8) 0.3070(2) 0.41976(7) 0.0628(5) Uani 1 1 d . . . . .
H4 H 0.551087 0.267293 0.421404 0.075 Uiso 1 1 calc R U . . .
C9 C 0.30886(8) 0.8544(2) 0.33855(7) 0.0628(5) Uani 1 1 d . . . . .
H9 H 0.288393 0.881011 0.313089 0.075 Uiso 1 1 calc R U . . .
C30 C 0.32754(9) 0.62843(19) 0.51959(7) 0.0630(5) Uani 1 1 d . . . . .
H30A H 0.31444 0.639108 0.489187 0.076 Uiso 1 1 calc R U . . .
H30B H 0.353555 0.70208 0.527565 0.076 Uiso 1 1 calc R U . . .
C20 C 0.07662(9) 0.5669(3) 0.25686(7) 0.0712(6) Uani 1 1 d . . . . .
H20 H 0.055743 0.565314 0.230135 0.085 Uiso 1 1 calc R U . . .
C10 C 0.34263(9) 0.9449(2) 0.36052(8) 0.0660(5) Uani 1 1 d . . . . .
H10 H 0.345468 1.033813 0.350618 0.079 Uiso 1 1 calc R U . . .
C11 C 0.37207(10) 0.9042(2) 0.39694(7) 0.0689(5) Uani 1 1 d . . . . .
H11 H 0.395134 0.965645 0.412814 0.083 Uiso 1 1 calc R U . . .
C27 C 0.34354(11) 0.4561(3) 0.56903(8) 0.0775(6) Uani 1 1 d . . . . .
H27A H 0.378776 0.451865 0.587166 0.093 Uiso 1 1 calc R U . . .
H27B H 0.326321 0.366507 0.56792 0.093 Uiso 1 1 calc R U . . .
C28 C 0.30344(12) 0.5560(2) 0.58705(8) 0.0787(7) Uani 1 1 d . . . . .
H28A H 0.273704 0.510893 0.602626 0.094 Uiso 1 1 calc R U . . .
H28B H 0.323629 0.618926 0.606735 0.094 Uiso 1 1 calc R U . . .
C29 C 0.27911(10) 0.6264(2) 0.54795(9) 0.0759(6) Uani 1 1 d . . . . .
H29A H 0.246908 0.57678 0.53459 0.091 Uiso 1 1 calc R U . . .
H29B H 0.266867 0.717571 0.554925 0.091 Uiso 1 1 calc R U . . .
C32 C 0.3938(12) 0.012(2) 0.5281(8) 0.087(4) Uani 0.225(9) 1 d . U P B 1
H32A H 0.388829 -0.030919 0.556154 0.104 Uiso 0.225(9) 1 calc R U P B 1
H32B H 0.382368 -0.051795 0.505135 0.104 Uiso 0.225(9) 1 calc R U P B 1
C39 C 0.34286(13) 0.3436(3) 0.28928(9) 0.0881(7) Uani 1 1 d . U . . .
H39A H 0.319279 0.313794 0.312654 0.106 Uiso 1 1 calc R U . . .
H39B H 0.374434 0.280379 0.287139 0.106 Uiso 1 1 calc R U . . .
C31 C 0.3603(5) 0.1293(16) 0.5243(6) 0.072(3) Uani 0.225(9) 1 d . U P B 1
H31A H 0.325995 0.113051 0.505763 0.087 Uiso 0.225(9) 1 calc R U P B 1
H31B H 0.349078 0.159553 0.552759 0.087 Uiso 0.225(9) 1 calc R U P B 1
C40 C 0.30849(13) 0.3489(3) 0.24741(9) 0.0953(7) Uani 1 1 d . U . . .
H40A H 0.32748 0.301281 0.224474 0.114 Uiso 0.445(12) 1 calc R U P C 1
H40B H 0.270733 0.309999 0.250375 0.114 Uiso 0.445(12) 1 calc R U P C 1
H40C H 0.268328 0.365126 0.252204 0.114 Uiso 0.555(12) 1 calc R U P C 2
H40D H 0.312074 0.265443 0.23097 0.114 Uiso 0.555(12) 1 calc R U P C 2
C34 C 0.4488(6) 0.1745(17) 0.5092(6) 0.074(3) Uani 0.225(9) 1 d . U P B 1
H34A H 0.464802 0.176358 0.480511 0.089 Uiso 0.225(9) 1 calc R U P B 1
H34B H 0.472001 0.232937 0.52844 0.089 Uiso 0.225(9) 1 calc R U P B 1
C33 C 0.4505(7) 0.0497(17) 0.5245(8) 0.098(4) Uani 0.225(9) 1 d . U P B 1
H33A H 0.471032 0.046469 0.552794 0.118 Uiso 0.225(9) 1 calc R U P B 1
H33B H 0.469279 -0.010318 0.504553 0.118 Uiso 0.225(9) 1 calc R U P B 1
C38 C 0.46290(13) 0.7632(4) 0.31708(14) 0.0752(11) Uani 0.690(7) 1 d D U P A 1
H38A H 0.428657 0.81187 0.32456 0.09 Uiso 0.690(7) 1 calc R U P A 1
H38B H 0.467066 0.770547 0.285783 0.09 Uiso 0.690(7) 1 calc R U P A 1
C36A C 0.5530(2) 0.7048(6) 0.3403(2) 0.1140(19) Uani 0.690(7) 1 d D U P A 1
H36A H 0.576591 0.710829 0.315104 0.137 Uiso 0.690(7) 1 calc R U P A 1
H36B H 0.577815 0.70344 0.366679 0.137 Uiso 0.690(7) 1 calc R U P A 1
C42 C 0.3702(5) 0.5401(11) 0.2588(3) 0.094(2) Uani 0.445(12) 1 d . U P C 1
H42A H 0.401177 0.503846 0.242347 0.113 Uiso 0.445(12) 1 calc R U P C 1
H42B H 0.374347 0.637458 0.262349 0.113 Uiso 0.445(12) 1 calc R U P C 1
Li2 Li 0.39199(14) 0.5477(4) 0.35153(11) 0.0607(8) Uani 1 1 d . . . . .
C41 C 0.3049(6) 0.4938(10) 0.2384(4) 0.109(3) Uani 0.445(12) 1 d . U P C 1
H41A H 0.274459 0.536914 0.253752 0.13 Uiso 0.445(12) 1 calc R U P C 1
H41B H 0.299902 0.512463 0.207311 0.13 Uiso 0.445(12) 1 calc R U P C 1
Li1 Li 0.36978(12) 0.3841(3) 0.47947(10) 0.0530(7) Uani 1 1 d . . . . .
H13 H 0.2809(8) 0.342(2) 0.4693(7) 0.055(5) Uiso 1 1 d . . . . .
C41A C 0.3347(4) 0.4669(6) 0.22418(18) 0.0847(15) Uani 0.555(12) 1 d . U P C 2
H41C H 0.371246 0.443868 0.212483 0.102 Uiso 0.555(12) 1 calc R U P C 2
H41D H 0.309086 0.503348 0.201128 0.102 Uiso 0.555(12) 1 calc R U P C 2
C42A C 0.3408(5) 0.5564(8) 0.2612(2) 0.101(2) Uani 0.555(12) 1 d . U P C 2
H42C H 0.304083 0.595094 0.267819 0.121 Uiso 0.555(12) 1 calc R U P C 2
H42D H 0.367105 0.629668 0.255355 0.121 Uiso 0.555(12) 1 calc R U P C 2
C35 C 0.5036(5) 0.5604(11) 0.3206(4) 0.080(3) Uani 0.310(7) 1 d D U P A 2
H35A H 0.495454 0.53626 0.290144 0.096 Uiso 0.310(7) 1 calc R U P A 2
H35B H 0.511482 0.479192 0.337741 0.096 Uiso 0.310(7) 1 calc R U P A 2
C37 C 0.5129(2) 0.8176(6) 0.3409(2) 0.1124(17) Uani 0.690(7) 1 d D U P A 1
H37A H 0.504321 0.841554 0.370658 0.135 Uiso 0.690(7) 1 calc R U P A 1
H37B H 0.527675 0.896717 0.32641 0.135 Uiso 0.690(7) 1 calc R U P A 1
O3A O 0.4597(5) 0.6400(8) 0.3376(5) 0.079(3) Uani 0.310(7) 1 d D U P A 2
C35A C 0.5170(2) 0.5850(6) 0.3376(2) 0.0962(15) Uani 0.690(7) 1 d D U P A 1
H35C H 0.528633 0.526756 0.314049 0.115 Uiso 0.690(7) 1 calc R U P A 1
H35D H 0.520943 0.534426 0.364767 0.115 Uiso 0.690(7) 1 calc R U P A 1
C38A C 0.4725(4) 0.7779(10) 0.3457(4) 0.096(3) Uani 0.310(7) 1 d D U P A 2
H38C H 0.480594 0.795076 0.376665 0.115 Uiso 0.310(7) 1 calc R U P A 2
H38D H 0.441736 0.836785 0.334901 0.115 Uiso 0.310(7) 1 calc R U P A 2
C36 C 0.5492(4) 0.6597(11) 0.3258(5) 0.100(3) Uani 0.310(7) 1 d D U P A 2
H36C H 0.577149 0.646024 0.303796 0.12 Uiso 0.310(7) 1 calc R U P A 2
H36D H 0.568547 0.650928 0.354481 0.12 Uiso 0.310(7) 1 calc R U P A 2
C37A C 0.5233(5) 0.7936(12) 0.3209(5) 0.115(4) Uani 0.310(7) 1 d D U P A 2
H37C H 0.548373 0.863799 0.333245 0.138 Uiso 0.310(7) 1 calc R U P A 2
H37D H 0.513505 0.814452 0.290467 0.138 Uiso 0.310(7) 1 calc R U P A 2
C31A C 0.36476(17) 0.0984(4) 0.5023(2) 0.0780(12) Uani 0.775(9) 1 d . U P B 2
H31C H 0.355079 0.07808 0.471789 0.094 Uiso 0.775(9) 1 calc R U P B 2
H31D H 0.329616 0.102623 0.517824 0.094 Uiso 0.775(9) 1 calc R U P B 2
C34A C 0.4477(2) 0.2029(5) 0.5290(2) 0.0857(14) Uani 0.775(9) 1 d . U P B 2
H34C H 0.454831 0.274658 0.550237 0.103 Uiso 0.775(9) 1 calc R U P B 2
H34D H 0.478562 0.201785 0.50895 0.103 Uiso 0.775(9) 1 calc R U P B 2
C33A C 0.4428(2) 0.0715(4) 0.55074(17) 0.0828(13) Uani 0.775(9) 1 d . U P B 2
H33C H 0.42754 0.082184 0.579443 0.099 Uiso 0.775(9) 1 calc R U P B 2
H33D H 0.479805 0.027004 0.553913 0.099 Uiso 0.775(9) 1 calc R U P B 2
C32A C 0.4030(3) -0.0063(5) 0.5215(2) 0.0811(16) Uani 0.775(9) 1 d . U P B 2
H32C H 0.423332 -0.052899 0.499049 0.097 Uiso 0.775(9) 1 calc R U P B 2
H32D H 0.381779 -0.072196 0.537753 0.097 Uiso 0.775(9) 1 calc R U P B 2

loop_
_atom_site_aniso_label
_atom_site_aniso_U_11
_atom_site_aniso_U_22
_atom_site_aniso_U_33
_atom_site_aniso_U_23
_atom_site_aniso_U_13
_atom_site_aniso_U_12
Ni1 0.03718(16) 0.03714(17) 0.05176(18) 0.00196(11) -0.00897(12) -0.00140(10)
O1 0.0514(7) 0.0568(8) 0.0558(7) 0.0087(6) -0.0042(6) 0.0005(5)
O2 0.0589(7) 0.0510(7) 0.0879(10) 0.0223(7) -0.0059(7) 0.0018(5)
O4 0.1463(17) 0.0691(9) 0.0515(7) 0.0016(7) -0.0047(9) 0.0064(9)
O3 0.067(2) 0.0836(17) 0.105(3) 0.0263(17) 0.0247(18) 0.0058(16)
C7 0.0435(8) 0.0419(8) 0.0511(9) 0.0002(7) -0.0027(7) 0.0019(7)
C25 0.0335(7) 0.0415(8) 0.0520(9) -0.0023(7) -0.0023(6) -0.0047(6)
C16 0.0365(7) 0.0403(8) 0.0622(10) -0.0049(7) -0.0021(7) -0.0045(6)
C18 0.0376(8) 0.0574(10) 0.0555(10) -0.0073(8) -0.0051(7) -0.0031(7)
C26 0.0392(8) 0.0429(9) 0.0535(9) -0.0016(7) -0.0065(7) -0.0013(6)
C13 0.0435(8) 0.0445(9) 0.0614(11) 0.0072(8) -0.0083(7) -0.0039(7)
C23 0.0350(7) 0.0491(9) 0.0560(9) -0.0036(7) -0.0039(7) -0.0020(7)
C15 0.0490(9) 0.0363(8) 0.0783(12) -0.0064(8) -0.0067(8) -0.0002(7)
C14 0.0444(9) 0.0366(8) 0.0830(13) 0.0073(8) -0.0075(8) -0.0031(7)
C1 0.0409(8) 0.0427(9) 0.0487(8) 0.0046(7) -0.0066(6) -0.0018(6)
C8 0.0425(8) 0.0540(10) 0.0592(10) 0.0057(8) -0.0040(7) 0.0046(7)
C17 0.0452(9) 0.0509(10) 0.0630(11) -0.0160(8) -0.0035(8) -0.0016(7)
C22 0.0434(9) 0.0592(11) 0.0677(11) -0.0067(9) -0.0099(8) 0.0061(8)
C6 0.0411(8) 0.0556(10) 0.0535(9) -0.0026(8) -0.0057(7) -0.0042(7)
C2 0.0501(9) 0.0474(9) 0.0579(10) -0.0005(8) -0.0095(8) 0.0019(7)
C24 0.0375(7) 0.0447(9) 0.0530(9) -0.0081(7) -0.0043(6) -0.0001(6)
C5 0.0399(9) 0.0814(14) 0.0602(11) 0.0037(10) -0.0093(8) -0.0041(9)
C12 0.0744(12) 0.0448(10) 0.0614(11) 0.0019(8) -0.0137(9) -0.0088(9)
C3 0.0591(11) 0.0563(11) 0.0674(12) 0.0006(9) 0.0018(9) 0.0128(9)
C19 0.0579(11) 0.0747(13) 0.0607(11) -0.0157(10) -0.0128(9) 0.0000(10)
C21 0.0500(10) 0.0733(13) 0.0773(13) -0.0026(11) -0.0194(9) 0.0086(9)
C4 0.0448(9) 0.0748(13) 0.0685(12) 0.0109(10) -0.0006(8) 0.0134(9)
C9 0.0529(10) 0.0652(12) 0.0702(12) 0.0205(10) 0.0020(9) 0.0143(9)
C30 0.0765(13) 0.0446(10) 0.0654(12) 0.0005(8) -0.0214(10) -0.0036(9)
C20 0.0594(11) 0.0860(16) 0.0653(12) -0.0056(11) -0.0242(9) 0.0016(11)
C10 0.0734(13) 0.0415(10) 0.0842(14) 0.0108(10) 0.0138(11) 0.0083(9)
C11 0.0883(15) 0.0426(10) 0.0753(13) -0.0032(9) -0.0006(11) -0.0094(10)
C27 0.0806(15) 0.0849(16) 0.0682(13) 0.0225(12) 0.0149(11) 0.0071(13)
C28 0.1039(18) 0.0539(12) 0.0802(15) -0.0115(11) 0.0242(13) -0.0168(12)
C29 0.0664(13) 0.0587(12) 0.1016(18) -0.0259(12) -0.0064(12) 0.0059(10)
C32 0.118(7) 0.051(4) 0.095(8) 0.021(6) 0.044(6) 0.002(4)
C39 0.1009(18) 0.0848(12) 0.0770(13) 0.0067(11) -0.0105(12) -0.0090(13)
C31 0.052(3) 0.072(5) 0.092(7) 0.025(5) -0.010(5) -0.009(3)
C40 0.0888(17) 0.1144(18) 0.0811(15) 0.0061(13) -0.0105(12) -0.0087(14)
C34 0.052(2) 0.076(5) 0.095(8) 0.022(6) -0.001(5) -0.003(3)
C33 0.089(5) 0.083(6) 0.124(9) 0.035(6) 0.024(6) 0.040(4)
C38 0.0622(17) 0.0849(19) 0.079(2) 0.0269(19) 0.0132(14) 0.0109(15)
C36A 0.077(3) 0.128(3) 0.134(4) 0.018(3) -0.025(3) 0.001(2)
C42 0.110(5) 0.104(4) 0.066(3) 0.021(3) -0.006(4) -0.012(4)
Li2 0.0616(18) 0.0603(18) 0.0602(18) 0.0060(15) 0.0043(15) 0.0015(15)
C41 0.114(6) 0.119(2) 0.091(5) 0.024(3) -0.021(4) -0.010(4)
Li1 0.0489(15) 0.0500(16) 0.0594(17) 0.0109(13) -0.0059(13) 0.0031(12)
C41A 0.095(4) 0.099(3) 0.0587(15) 0.0003(14) -0.007(2) 0.009(2)
C42A 0.153(6) 0.0868(17) 0.061(3) 0.0048(15) -0.015(3) 0.019(3)
C35 0.076(4) 0.087(4) 0.080(5) 0.002(4) 0.025(4) 0.013(3)
C37 0.091(3) 0.121(3) 0.125(3) -0.019(3) 0.014(2) -0.019(2)
O3A 0.064(4) 0.080(3) 0.095(5) 0.016(3) 0.022(3) 0.020(3)
C35A 0.075(3) 0.101(3) 0.115(4) 0.036(3) 0.023(2) 0.0182(19)
C38A 0.089(4) 0.101(3) 0.097(5) 0.000(4) 0.004(3) -0.016(4)
C36 0.077(4) 0.117(5) 0.107(5) -0.003(4) 0.015(4) 0.000(3)
C37A 0.110(5) 0.112(5) 0.125(6) 0.001(4) 0.027(4) -0.024(4)
C31A 0.0739(19) 0.0542(14) 0.103(3) 0.0072(18) -0.0207(18) -0.0037(12)
C34A 0.079(2) 0.0598(17) 0.114(4) 0.0213(19) -0.036(2) -0.0053(14)
C33A 0.098(2) 0.0601(17) 0.087(3) 0.0167(15) -0.0285(18) 0.0047(15)
C32A 0.104(3) 0.0429(12) 0.094(3) -0.0007(16) -0.017(3) 0.0080(14)

loop_
_atom_type_symbol
_atom_type_description
_atom_type_scat_dispersion_real
_atom_type_scat_dispersion_imag
_atom_type_scat_source
C C 0.0181 0.0091 'International Tables Vol C Tables 4.2.6.8 and 6.1.1.4'
H H 0 0 'International Tables Vol C Tables 4.2.6.8 and 6.1.1.4'
Li Li 0.0008 0.0003 'International Tables Vol C Tables 4.2.6.8 and 6.1.1.4'
Ni Ni -3.0029 0.5091 'International Tables Vol C Tables 4.2.6.8 and 6.1.1.4'
O O 0.0492 0.0322 'International Tables Vol C Tables 4.2.6.8 and 6.1.1.4'

loop_
_exptl_crystal_face_index_h
_exptl_crystal_face_index_k
_exptl_crystal_face_index_l
_exptl_crystal_face_perp_dist
0 -1 1 0.1366
1 -1 1 0.1181
-1 -1 1 0.1424
1 1 -1 0.1354
-1 0 -1 0.0421
1 0 1 0.0149
0 0 1 0.024
0 0 -1 0.0166
-1 -1 -1 0.1365
1 1 1 0.1315
1 0 -1 0.0128
-1 0 1 0.0467
0 -1 -1 0.1381
-1 1 1 0.1309
1 0 0 0.0121
-1 0 0 0.05
-1 1 0 0.131
-13 3 -5 0.0654
13 -4 -1 0.0721

loop_
_geom_angle_atom_site_label_1
_geom_angle_atom_site_label_2
_geom_angle_atom_site_label_3
_geom_angle
_geom_angle_site_symmetry_1
_geom_angle_site_symmetry_3
_geom_angle_publ_flag
C7 Ni1 C26 102.74(7) . . ?
C7 Ni1 C13 145.89(7) . . ?
C7 Ni1 C1 105.38(7) . . ?
C7 Ni1 Li2 58.61(10) . . ?
C7 Ni1 Li1 134.13(9) . . ?
C26 Ni1 Li2 139.33(9) . . ?
C26 Ni1 Li1 100.00(9) . . ?
C13 Ni1 C26 43.23(7) . . ?
C13 Ni1 Li2 144.91(10) . . ?
C13 Ni1 Li1 65.84(9) . . ?
C1 Ni1 C26 151.86(7) . . ?
C1 Ni1 C13 108.63(7) . . ?
C1 Ni1 Li2 60.64(9) . . ?
C1 Ni1 Li1 58.85(9) . . ?
Li1 Ni1 Li2 119.00(11) . . ?
C30 O1 Li1 121.79(14) . . ?
C27 O1 C30 108.10(17) . . ?
C27 O1 Li1 124.11(17) . . ?
C31 O2 C34 107.8(8) . . ?
C31 O2 Li1 126.0(5) . . ?
C34 O2 Li1 126.2(6) . . ?
C31A O2 Li1 124.9(2) . . ?
C31A O2 C34A 110.0(2) . . ?
C34A O2 Li1 124.9(2) . . ?
C39 O4 Li2 128.77(18) . . ?
C39 O4 C42A 105.3(4) . . ?
C42 O4 C39 109.4(5) . . ?
C42 O4 Li2 121.0(4) . . ?
C42A O4 Li2 122.9(3) . . ?
C38 O3 Li2 122.9(3) . . ?
C38 O3 C35A 104.8(4) . . ?
C35A O3 Li2 128.4(3) . . ?
Ni1 C7 Li2 74.48(10) . . ?
C8 C7 Ni1 125.59(13) . . ?
C8 C7 Li2 93.45(14) . . ?
C12 C7 Ni1 121.17(13) . . ?
C12 C7 C8 113.16(16) . . ?
C12 C7 Li2 106.76(16) . . ?
C16 C25 C26 119.39(15) . . ?
C24 C25 C16 117.75(15) . . ?
C24 C25 C26 122.86(15) . . ?
C25 C16 C15 118.00(16) . . ?
C17 C16 C25 119.67(16) . . ?
C17 C16 C15 122.28(16) . . ?
C17 C18 C23 118.20(16) . . ?
C17 C18 C19 123.03(18) . . ?
C19 C18 C23 118.74(17) . . ?
Ni1 C26 H26 115.6 . . ?
C25 C26 Ni1 113.93(12) . . ?
C25 C26 H26 115.6 . . ?
C25 C26 C13 119.30(15) . . ?
C13 C26 Ni1 68.30(9) . . ?
C13 C26 H26 115.6 . . ?
Ni1 C13 Li1 67.40(9) . . ?
Ni1 C13 H13 121.5(12) . . ?
C26 C13 Ni1 68.47(10) . . ?
C26 C13 Li1 120.50(14) . . ?
C26 C13 H13 119.0(12) . . ?
C14 C13 Ni1 105.05(13) . . ?
C14 C13 C26 117.04(16) . . ?
C14 C13 Li1 111.48(14) . . ?
C14 C13 H13 116.3(12) . . ?
Li1 C13 H13 60.1(11) . . ?
C22 C23 C18 118.33(16) . . ?
C24 C23 C18 118.70(15) . . ?
C24 C23 C22 122.96(16) . . ?
C16 C15 H15 119.1 . . ?
C14 C15 C16 121.78(17) . . ?
C14 C15 H15 119.1 . . ?
C13 C14 H14 118.4 . . ?
C15 C14 C13 123.12(17) . . ?
C15 C14 H14 118.4 . . ?
Ni1 C1 Li2 72.46(10) . . ?
Ni1 C1 Li1 72.81(9) . . ?
C6 C1 Ni1 125.22(13) . . ?
C6 C1 Li2 108.85(14) . . ?
C6 C1 Li1 85.09(13) . . ?
C2 C1 Ni1 121.80(12) . . ?
C2 C1 C6 112.92(15) . . ?
C2 C1 Li2 92.61(14) . . ?
C2 C1 Li1 112.43(14) . . ?
Li1 C1 Li2 144.36(14) . . ?
C7 C8 H8 118.4 . . ?
C7 C8 Li2 55.74(11) . . ?
C9 C8 C7 123.14(18) . . ?
C9 C8 H8 118.4 . . ?
C9 C8 Li2 122.00(15) . . ?
Li2 C8 H8 92 . . ?
C16 C17 C18 122.43(16) . . ?
C16 C17 H17 118.8 . . ?
C18 C17 H17 118.8 . . ?
C23 C22 H22 119.4 . . ?
C21 C22 C23 121.23(19) . . ?
C21 C22 H22 119.4 . . ?
C1 C6 H6 118.3 . . ?
C1 C6 Li1 61.35(12) . . ?
C5 C6 C1 123.32(18) . . ?
C5 C6 H6 118.3 . . ?
C5 C6 Li1 121.57(15) . . ?
Li1 C6 H6 87.3 . . ?
C1 C2 H2 117.9 . . ?
C3 C2 C1 124.15(17) . . ?
C3 C2 H2 117.9 . . ?
C25 C24 C23 122.96(15) . . ?
C25 C24 H24 118.5 . . ?
C23 C24 H24 118.5 . . ?
C6 C5 H5 119.7 . . ?
C4 C5 C6 120.64(17) . . ?
C4 C5 H5 119.7 . . ?
C7 C12 H12 118 . . ?
C11 C12 C7 124.00(19) . . ?
C11 C12 H12 118 . . ?
C2 C3 H3 120 . . ?
C4 C3 C2 119.96(19) . . ?
C4 C3 H3 120 . . ?
C18 C19 H19 119.3 . . ?
C20 C19 C18 121.4(2) . . ?
C20 C19 H19 119.3 . . ?
C22 C21 H21 120 . . ?
C22 C21 C20 120.08(19) . . ?
C20 C21 H21 120 . . ?
C5 C4 C3 118.96(17) . . ?
C5 C4 H4 120.5 . . ?
C3 C4 H4 120.5 . . ?
C8 C9 H9 119.6 . . ?
C10 C9 C8 120.79(19) . . ?
C10 C9 H9 119.6 . . ?
O1 C30 H30A 110.8 . . ?
O1 C30 H30B 110.8 . . ?
O1 C30 C29 104.79(17) . . ?
H30A C30 H30B 108.9 . . ?
C29 C30 H30A 110.8 . . ?
C29 C30 H30B 110.8 . . ?
C19 C20 C21 120.17(19) . . ?
C19 C20 H20 119.9 . . ?
C21 C20 H20 119.9 . . ?
C9 C10 H10 120.7 . . ?
C11 C10 C9 118.63(19) . . ?
C11 C10 H10 120.7 . . ?
C12 C11 H11 119.9 . . ?
C10 C11 C12 120.3(2) . . ?
C10 C11 H11 119.9 . . ?
O1 C27 H27A 110.4 . . ?
O1 C27 H27B 110.4 . . ?
O1 C27 C28 106.54(19) . . ?
H27A C27 H27B 108.6 . . ?
C28 C27 H27A 110.4 . . ?
C28 C27 H27B 110.4 . . ?
C27 C28 H28A 111 . . ?
C27 C28 H28B 111 . . ?
H28A C28 H28B 109 . . ?
C29 C28 C27 103.65(19) . . ?
C29 C28 H28A 111 . . ?
C29 C28 H28B 111 . . ?
C30 C29 C28 102.15(18) . . ?
C30 C29 H29A 111.3 . . ?
C30 C29 H29B 111.3 . . ?
C28 C29 H29A 111.3 . . ?
C28 C29 H29B 111.3 . . ?
H29A C29 H29B 109.2 . . ?
H32A C32 H32B 108.5 . . ?
C31 C32 H32A 110.1 . . ?
C31 C32 H32B 110.1 . . ?
C33 C32 H32A 110.1 . . ?
C33 C32 H32B 110.1 . . ?
C33 C32 C31 107.8(16) . . ?
O4 C39 H39A 110.2 . . ?
O4 C39 H39B 110.2 . . ?
O4 C39 C40 107.4(2) . . ?
H39A C39 H39B 108.5 . . ?
C40 C39 H39A 110.2 . . ?
C40 C39 H39B 110.2 . . ?
O2 C31 C32 104.9(12) . . ?
O2 C31 H31A 110.8 . . ?
O2 C31 H31B 110.8 . . ?
C32 C31 H31A 110.8 . . ?
C32 C31 H31B 110.8 . . ?
H31A C31 H31B 108.8 . . ?
C39 C40 H40A 111.2 . . ?
C39 C40 H40B 111.2 . . ?
C39 C40 H40C 111.2 . . ?
C39 C40 H40D 111.2 . . ?
C39 C40 C41A 102.7(3) . . ?
H40A C40 H40B 109.1 . . ?
H40C C40 H40D 109.1 . . ?
C41 C40 C39 102.8(4) . . ?
C41 C40 H40A 111.2 . . ?
C41 C40 H40B 111.2 . . ?
C41A C40 H40C 111.2 . . ?
C41A C40 H40D 111.2 . . ?
O2 C34 H34A 109.4 . . ?
O2 C34 H34B 109.4 . . ?
H34A C34 H34B 108 . . ?
C33 C34 O2 111.0(11) . . ?
C33 C34 H34A 109.4 . . ?
C33 C34 H34B 109.4 . . ?
C32 C33 H33A 110.6 . . ?
C32 C33 H33B 110.6 . . ?
C34 C33 C32 105.5(13) . . ?
C34 C33 H33A 110.6 . . ?
C34 C33 H33B 110.6 . . ?
H33A C33 H33B 108.8 . . ?
O3 C38 H38A 110.6 . . ?
O3 C38 H38B 110.6 . . ?
O3 C38 C37 105.8(4) . . ?
H38A C38 H38B 108.7 . . ?
C37 C38 H38A 110.6 . . ?
C37 C38 H38B 110.6 . . ?
H36A C36A H36B 108.9 . . ?
C37 C36A H36A 110.8 . . ?
C37 C36A H36B 110.8 . . ?
C35A C36A H36A 110.8 . . ?
C35A C36A H36B 110.8 . . ?
C35A C36A C37 104.5(4) . . ?
O4 C42 H42A 113.1 . . ?
O4 C42 H42B 113.1 . . ?
O4 C42 C41 92.9(7) . . ?
H42A C42 H42B 110.5 . . ?
C41 C42 H42A 113.1 . . ?
C41 C42 H42B 113.1 . . ?
Ni1 Li2 C8 68.49(9) . . ?
O4 Li2 Ni1 112.61(17) . . ?
O4 Li2 O3 96.5(3) . . ?
O4 Li2 C7 119.02(18) . . ?
O4 Li2 C1 124.17(19) . . ?
O4 Li2 C8 91.94(15) . . ?
O4 Li2 O3A 104.6(4) . . ?
O3 Li2 Ni1 150.9(3) . . ?
O3 Li2 C7 119.2(2) . . ?
O3 Li2 C1 115.5(2) . . ?
O3 Li2 C8 112.86(19) . . ?
C7 Li2 Ni1 46.91(8) . . ?
C7 Li2 C1 84.63(13) . . ?
C7 Li2 C8 30.81(7) . . ?
C1 Li2 Ni1 46.90(7) . . ?
C1 Li2 C8 113.03(14) . . ?
O3A Li2 Ni1 142.7(4) . . ?
O3A Li2 C7 112.4(3) . . ?
O3A Li2 C1 111.3(4) . . ?
O3A Li2 C8 109.8(3) . . ?
C40 C41 C42 98.8(9) . . ?
C40 C41 H41A 112 . . ?
C40 C41 H41B 112 . . ?
C42 C41 H41A 112 . . ?
C42 C41 H41B 112 . . ?
H41A C41 H41B 109.7 . . ?
Ni1 Li1 C6 72.98(9) . . ?
Ni1 Li1 H13 68.2(6) . . ?
O1 Li1 Ni1 105.40(13) . . ?
O1 Li1 C13 104.48(14) . . ?
O1 Li1 C1 130.87(16) . . ?
O1 Li1 C6 108.40(15) . . ?
O1 Li1 H13 90.7(6) . . ?
O2 Li1 Ni1 147.55(18) . . ?
O2 Li1 O1 104.81(16) . . ?
O2 Li1 C13 113.40(15) . . ?
O2 Li1 C1 115.27(16) . . ?
O2 Li1 C6 108.06(14) . . ?
O2 Li1 H13 99.9(6) . . ?
C13 Li1 Ni1 46.77(7) . . ?
C13 Li1 C6 116.86(13) . . ?
C13 Li1 H13 23.4(5) . . ?
C1 Li1 Ni1 48.34(7) . . ?
C1 Li1 C13 85.12(12) . . ?
C1 Li1 C6 33.56(7) . . ?
C1 Li1 H13 108.3(6) . . ?
C6 Li1 H13 140.1(6) . . ?
C40 C41A H41C 112.3 . . ?
C40 C41A H41D 112.3 . . ?
H41C C41A H41D 109.9 . . ?
C42A C41A C40 97.4(7) . . ?
C42A C41A H41C 112.3 . . ?
C42A C41A H41D 112.3 . . ?
O4 C42A H42C 110.5 . . ?
O4 C42A H42D 110.5 . . ?
C41A C42A O4 106.0(6) . . ?
C41A C42A H42C 110.5 . . ?
C41A C42A H42D 110.5 . . ?
H42C C42A H42D 108.7 . . ?
H35A C35 H35B 109.9 . . ?
O3A C35 H35A 112.3 . . ?
O3A C35 H35B 112.3 . . ?
O3A C35 C36 97.3(10) . . ?
C36 C35 H35A 112.3 . . ?
C36 C35 H35B 112.3 . . ?
C38 C37 C36A 102.3(4) . . ?
C38 C37 H37A 111.3 . . ?
C38 C37 H37B 111.3 . . ?
C36A C37 H37A 111.3 . . ?
C36A C37 H37B 111.3 . . ?
H37A C37 H37B 109.2 . . ?
C35 O3A Li2 116.5(7) . . ?
C38A O3A Li2 126.6(8) . . ?
C38A O3A C35 116.7(10) . . ?
O3 C35A C36A 108.7(4) . . ?
O3 C35A H35C 109.9 . . ?
O3 C35A H35D 109.9 . . ?
C36A C35A H35C 109.9 . . ?
C36A C35A H35D 109.9 . . ?
H35C C35A H35D 108.3 . . ?
O3A C38A H38C 111.7 . . ?
O3A C38A H38D 111.7 . . ?
O3A C38A C37A 100.5(10) . . ?
H38C C38A H38D 109.4 . . ?
C37A C38A H38C 111.7 . . ?
C37A C38A H38D 111.7 . . ?
C35 C36 H36C 110.2 . . ?
C35 C36 H36D 110.2 . . ?
C35 C36 C37A 107.5(10) . . ?
H36C C36 H36D 108.5 . . ?
C37A C36 H36C 110.2 . . ?
C37A C36 H36D 110.2 . . ?
C38A C37A C36 101.3(9) . . ?
C38A C37A H37C 111.5 . . ?
C38A C37A H37D 111.5 . . ?
C36 C37A H37C 111.5 . . ?
C36 C37A H37D 111.5 . . ?
H37C C37A H37D 109.3 . . ?
O2 C31A H31C 110.3 . . ?
O2 C31A H31D 110.3 . . ?
O2 C31A C32A 107.1(3) . . ?
H31C C31A H31D 108.6 . . ?
C32A C31A H31C 110.3 . . ?
C32A C31A H31D 110.3 . . ?
O2 C34A H34C 110.8 . . ?
O2 C34A H34D 110.8 . . ?
O2 C34A C33A 104.9(3) . . ?
H34C C34A H34D 108.8 . . ?
C33A C34A H34C 110.8 . . ?
C33A C34A H34D 110.8 . . ?
C34A C33A H33C 110.9 . . ?
C34A C33A H33D 110.9 . . ?
C34A C33A C32A 104.2(3) . . ?
H33C C33A H33D 108.9 . . ?
C32A C33A H33C 110.9 . . ?
C32A C33A H33D 110.9 . . ?
C31A C32A C33A 103.3(4) . . ?
C31A C32A H32C 111.1 . . ?
C31A C32A H32D 111.1 . . ?
C33A C32A H32C 111.1 . . ?
C33A C32A H32D 111.1 . . ?
H32C C32A H32D 109.1 . . ?

loop_
_geom_bond_atom_site_label_1
_geom_bond_atom_site_label_2
_geom_bond_distance
_geom_bond_site_symmetry_2
_geom_bond_publ_flag
Ni1 C7 1.9453(17) . ?
Ni1 C26 1.9860(17) . ?
Ni1 C13 1.9837(18) . ?
Ni1 C1 1.9657(16) . ?
Ni1 Li2 2.567(3) . ?
Ni1 Li1 2.514(3) . ?
O1 C30 1.448(2) . ?
O1 C27 1.442(3) . ?
O1 Li1 1.927(4) . ?
O2 C31 1.377(12) . ?
O2 C34 1.386(15) . ?
O2 Li1 1.906(3) . ?
O2 C31A 1.429(4) . ?
O2 C34A 1.444(5) . ?
O4 C39 1.413(3) . ?
O4 C42 1.408(9) . ?
O4 Li2 1.930(4) . ?
O4 C42A 1.496(8) . ?
O3 C38 1.439(3) . ?
O3 Li2 1.946(6) . ?
O3 C35A 1.442(3) . ?
C7 C8 1.409(2) . ?
C7 C12 1.408(2) . ?
C7 Li2 2.274(4) . ?
C25 C16 1.439(2) . ?
C25 C26 1.454(2) . ?
C25 C24 1.382(2) . ?
C16 C15 1.448(2) . ?
C16 C17 1.374(3) . ?
C18 C23 1.421(3) . ?
C18 C17 1.411(3) . ?
C18 C19 1.416(3) . ?
C26 H26 1 . ?
C26 C13 1.462(2) . ?
C13 C14 1.434(3) . ?
C13 Li1 2.484(3) . ?
C13 H13 0.99(2) . ?
C23 C22 1.420(2) . ?
C23 C24 1.409(2) . ?
C15 H15 0.95 . ?
C15 C14 1.343(3) . ?
C14 H14 0.95 . ?
C1 C6 1.419(2) . ?
C1 C2 1.414(2) . ?
C1 Li2 2.346(4) . ?
C1 Li1 2.252(4) . ?
C8 H8 0.95 . ?
C8 C9 1.392(3) . ?
C8 Li2 2.746(4) . ?
C17 H17 0.95 . ?
C22 H22 0.95 . ?
C22 C21 1.371(3) . ?
C6 H6 0.95 . ?
C6 C5 1.394(3) . ?
C6 Li1 2.557(4) . ?
C2 H2 0.95 . ?
C2 C3 1.389(3) . ?
C24 H24 0.95 . ?
C5 H5 0.95 . ?
C5 C4 1.371(3) . ?
C12 H12 0.95 . ?
C12 C11 1.389(3) . ?
C3 H3 0.95 . ?
C3 C4 1.381(3) . ?
C19 H19 0.95 . ?
C19 C20 1.364(3) . ?
C21 H21 0.95 . ?
C21 C20 1.403(3) . ?
C4 H4 0.95 . ?
C9 H9 0.95 . ?
C9 C10 1.375(3) . ?
C30 H30A 0.99 . ?
C30 H30B 0.99 . ?
C30 C29 1.490(3) . ?
C20 H20 0.95 . ?
C10 H10 0.95 . ?
C10 C11 1.368(3) . ?
C11 H11 0.95 . ?
C27 H27A 0.99 . ?
C27 H27B 0.99 . ?
C27 C28 1.515(4) . ?
C28 H28A 0.99 . ?
C28 H28B 0.99 . ?
C28 C29 1.502(4) . ?
C29 H29A 0.99 . ?
C29 H29B 0.99 . ?
C32 H32A 0.99 . ?
C32 H32B 0.99 . ?
C32 C31 1.43(2) . ?
C32 C33 1.41(3) . ?
C39 H39A 0.99 . ?
C39 H39B 0.99 . ?
C39 C40 1.508(4) . ?
C31 H31A 0.99 . ?
C31 H31B 0.99 . ?
C40 H40A 0.99 . ?
C40 H40B 0.99 . ?
C40 H40C 0.99 . ?
C40 H40D 0.99 . ?
C40 C41 1.486(10) . ?
C40 C41A 1.540(7) . ?
C34 H34A 0.99 . ?
C34 H34B 0.99 . ?
C34 C33 1.34(2) . ?
C33 H33A 0.99 . ?
C33 H33B 0.99 . ?
C38 H38A 0.99 . ?
C38 H38B 0.99 . ?
C38 C37 1.478(4) . ?
C36A H36A 0.99 . ?
C36A H36B 0.99 . ?
C36A C37 1.486(6) . ?
C36A C35A 1.479(4) . ?
C42 H42A 0.99 . ?
C42 H42B 0.99 . ?
C42 C41 1.717(16) . ?
Li2 O3A 1.931(12) . ?
C41 H41A 0.99 . ?
C41 H41B 0.99 . ?
Li1 H13 2.17(2) . ?
C41A H41C 0.99 . ?
C41A H41D 0.99 . ?
C41A C42A 1.467(10) . ?
C42A H42C 0.99 . ?
C42A H42D 0.99 . ?
C35 H35A 0.99 . ?
C35 H35B 0.99 . ?
C35 O3A 1.441(3) . ?
C35 C36 1.480(4) . ?
C37 H37A 0.99 . ?
C37 H37B 0.99 . ?
O3A C38A 1.440(3) . ?
C35A H35C 0.99 . ?
C35A H35D 0.99 . ?
C38A H38C 0.99 . ?
C38A H38D 0.99 . ?
C38A C37A 1.478(4) . ?
C36 H36C 0.99 . ?
C36 H36D 0.99 . ?
C36 C37A 1.487(7) . ?
C37A H37C 0.99 . ?
C37A H37D 0.99 . ?
C31A H31C 0.99 . ?
C31A H31D 0.99 . ?
C31A C32A 1.498(6) . ?
C34A H34C 0.99 . ?
C34A H34D 0.99 . ?
C34A C33A 1.493(5) . ?
C33A H33C 0.99 . ?
C33A H33D 0.99 . ?
C33A C32A 1.503(8) . ?
C32A H32C 0.99 . ?
C32A H32D 0.99 . ?

loop_
_geom_torsion_atom_site_label_1
_geom_torsion_atom_site_label_2
_geom_torsion_atom_site_label_3
_geom_torsion_atom_site_label_4
_geom_torsion
_geom_torsion_site_symmetry_1
_geom_torsion_site_symmetry_2
_geom_torsion_site_symmetry_3
_geom_torsion_site_symmetry_4
_geom_torsion_publ_flag
Ni1 C7 C8 C9 177.92(14) . . . . ?
Ni1 C7 C8 Li2 -73.35(15) . . . . ?
Ni1 C7 C12 C11 -176.48(18) . . . . ?
Ni1 C26 C13 C14 -96.44(16) . . . . ?
Ni1 C26 C13 Li1 44.61(13) . . . . ?
Ni1 C13 C14 C15 -72.9(2) . . . . ?
Ni1 C1 C6 C5 175.70(15) . . . . ?
Ni1 C1 C6 Li1 64.93(14) . . . . ?
Ni1 C1 C2 C3 -177.62(16) . . . . ?
O1 C30 C29 C28 38.2(2) . . . . ?
O1 C27 C28 C29 18.8(3) . . . . ?
O2 C34 C33 C32 5(2) . . . . ?
O2 C31A C32A C33A 22.2(6) . . . . ?
O2 C34A C33A C32A 30.2(5) . . . . ?
O4 C39 C40 C41 -9.0(8) . . . . ?
O4 C39 C40 C41A 26.4(5) . . . . ?
O4 C42 C41 C40 -50.1(12) . . . . ?
O3 C38 C37 C36A 37.9(6) . . . . ?
C7 C8 C9 C10 -1.7(3) . . . . ?
C7 C12 C11 C10 -1.6(4) . . . . ?
C25 C16 C15 C14 1.6(3) . . . . ?
C25 C16 C17 C18 -2.8(3) . . . . ?
C25 C26 C13 Ni1 106.10(15) . . . . ?
C25 C26 C13 C14 9.7(2) . . . . ?
C25 C26 C13 Li1 150.72(15) . . . . ?
C16 C25 C26 Ni1 63.67(18) . . . . ?
C16 C25 C26 C13 -13.9(2) . . . . ?
C16 C25 C24 C23 -3.3(2) . . . . ?
C16 C15 C14 C13 -6.0(3) . . . . ?
C18 C23 C22 C21 -0.9(3) . . . . ?
C18 C23 C24 C25 -1.5(3) . . . . ?
C18 C19 C20 C21 0.6(4) . . . . ?
C26 C25 C16 C15 8.3(2) . . . . ?
C26 C25 C16 C17 -174.09(16) . . . . ?
C26 C25 C24 C23 176.19(16) . . . . ?
C26 C13 C14 C15 0.2(3) . . . . ?
C23 C18 C17 C16 -2.1(3) . . . . ?
C23 C18 C19 C20 -2.8(3) . . . . ?
C23 C22 C21 C20 -1.3(3) . . . . ?
C15 C16 C17 C18 174.75(17) . . . . ?
C1 C6 C5 C4 1.9(3) . . . . ?
C1 C2 C3 C4 1.7(3) . . . . ?
C8 C7 C12 C11 0.5(3) . . . . ?
C8 C9 C10 C11 0.5(3) . . . . ?
C17 C16 C15 C14 -175.93(18) . . . . ?
C17 C18 C23 C22 -175.32(17) . . . . ?
C17 C18 C23 C24 4.2(3) . . . . ?
C17 C18 C19 C20 175.3(2) . . . . ?
C22 C23 C24 C25 178.00(17) . . . . ?
C22 C21 C20 C19 1.4(4) . . . . ?
C6 C1 C2 C3 -0.3(3) . . . . ?
C6 C5 C4 C3 -0.4(3) . . . . ?
C2 C1 C6 C5 -1.5(3) . . . . ?
C2 C1 C6 Li1 -112.30(17) . . . . ?
C2 C3 C4 C5 -1.3(3) . . . . ?
C24 C25 C16 C15 -172.22(16) . . . . ?
C24 C25 C16 C17 5.4(2) . . . . ?
C24 C25 C26 Ni1 -115.79(16) . . . . ?
C24 C25 C26 C13 166.61(17) . . . . ?
C24 C23 C22 C21 179.57(19) . . . . ?
C12 C7 C8 C9 1.1(3) . . . . ?
C12 C7 C8 Li2 109.88(19) . . . . ?
C19 C18 C23 C22 2.8(3) . . . . ?
C19 C18 C23 C24 -177.59(18) . . . . ?
C19 C18 C17 C16 179.80(19) . . . . ?
C9 C10 C11 C12 1.0(3) . . . . ?
C30 O1 C27 C28 5.0(3) . . . . ?
C27 O1 C30 C29 -27.2(2) . . . . ?
C27 C28 C29 C30 -34.4(2) . . . . ?
C39 O4 C42 C41 47.4(10) . . . . ?
C39 O4 C42A C41A -29.5(11) . . . . ?
C39 C40 C41 C42 35.0(10) . . . . ?
C39 C40 C41A C42A -42.1(8) . . . . ?
C31 O2 C34 C33 6.6(17) . . . . ?
C31 C32 C33 C34 -14(3) . . . . ?
C40 C41A C42A O4 43.8(11) . . . . ?
C34 O2 C31 C32 -14.7(17) . . . . ?
C33 C32 C31 O2 18(2) . . . . ?
C38 O3 C35A C36A 14.0(7) . . . . ?
C42 O4 C39 C40 -29.2(6) . . . . ?
Li2 O4 C39 C40 161.1(2) . . . . ?
Li2 O4 C42 C41 -142.0(6) . . . . ?
Li2 O4 C42A C41A 168.6(7) . . . . ?
Li2 O3 C38 C37 126.9(5) . . . . ?
Li2 O3 C35A C36A -143.7(5) . . . . ?
Li2 C7 C8 C9 -108.7(2) . . . . ?
Li2 C7 C12 C11 101.8(2) . . . . ?
Li2 C1 C6 C5 -102.9(2) . . . . ?
Li2 C1 C6 Li1 146.36(16) . . . . ?
Li2 C1 C2 C3 111.5(2) . . . . ?
Li2 C8 C9 C10 -69.0(3) . . . . ?
Li2 O3A C38A C37A -169.6(11) . . . . ?
Li1 O1 C30 C29 126.47(18) . . . . ?
Li1 O1 C27 C28 -147.94(19) . . . . ?
Li1 O2 C31 C32 163.5(13) . . . . ?
Li1 O2 C34 C33 -171.6(11) . . . . ?
Li1 O2 C31A C32A 170.4(3) . . . . ?
Li1 O2 C34A C33A 169.2(3) . . . . ?
Li1 C13 C14 C15 -144.17(18) . . . . ?
Li1 C1 C6 C5 110.8(2) . . . . ?
Li1 C1 C2 C3 -94.5(2) . . . . ?
Li1 C6 C5 C4 76.3(2) . . . . ?
C42A O4 C39 C40 0.7(6) . . . . ?
C35 O3A C38A C37A 15.8(16) . . . . ?
C35 C36 C37A C38A 42.4(15) . . . . ?
C37 C36A C35A O3 9.3(7) . . . . ?
O3A C35 C36 C37A -31.1(13) . . . . ?
O3A C38A C37A C36 -33.1(14) . . . . ?
C35A O3 C38 C37 -32.4(6) . . . . ?
C35A C36A C37 C38 -28.1(6) . . . . ?
C36 C35 O3A Li2 -166.1(9) . . . . ?
C36 C35 O3A C38A 9.1(15) . . . . ?
C31A O2 C34A C33A -16.7(4) . . . . ?
C34A O2 C31A C32A -3.7(5) . . . . ?
C34A C33A C32A C31A -31.9(6) . . . . ?

loop_
_exptl_oxdiff_crystal_face_indexfrac_h
_exptl_oxdiff_crystal_face_indexfrac_k
_exptl_oxdiff_crystal_face_indexfrac_l
_exptl_oxdiff_crystal_face_x
_exptl_oxdiff_crystal_face_y
_exptl_oxdiff_crystal_face_z
-0.0010 -0.9992 0.9992 -0.0081 -0.1068 0.1198
0.9986 -0.9992 0.9994 -0.0317 -0.1517 0.0797
-1.0005 -0.9993 0.9990 0.0155 -0.0620 0.1600
1.0005 0.9993 -0.9990 -0.0155 0.0620 -0.1600
-0.9992 -0.0001 -0.9998 -0.0185 0.0707 0.0401
0.9992 0.0001 0.9998 0.0185 -0.0707 -0.0401
-0.0004 0.0001 0.9996 0.0421 -0.0259 0.0001
0.0004 -0.0001 -0.9996 -0.0421 0.0259 -0.0001
-0.9997 -0.9994 -1.0003 -0.0686 -0.0103 0.1599
0.9997 0.9994 1.0003 0.0686 0.0103 -0.1599
1.0000 0.0000 -0.9995 -0.0657 -0.0190 -0.0403
-1.0000 -0.0000 0.9995 0.0657 0.0190 0.0403
-0.0001 -0.9994 -1.0001 -0.0922 -0.0551 0.1197
-0.9994 0.9993 0.9999 0.1159 0.0999 -0.0795
0.9996 0.0001 0.0002 -0.0236 -0.0448 -0.0402
-0.9996 -0.0001 -0.0002 0.0236 0.0448 0.0402
-0.9990 0.9992 0.0003 0.0738 0.1258 -0.0796
-12.9907 2.9967 -4.9993 0.2471 0.9549 0.1627
12.9926 -3.9964 -0.9990 -0.5498 -0.8808 -0.0434
